data_4025656
loop_
_publ_author_name
'Dmytro S. Radchenko'
'Sergiy O. Pavlenko'
'Oleksandr O. Grygorenko'
'Dmitriy M. Volochnyuk'
'Svitlana V. Shishkina'
'Oleg V. Shishkin'
'Igor V. Komarov'

_publ_contact_author
;
  Shishkina S.V.
  Institute for Single Crystals
  60 Lenina ave.
  Kharkiv, 61072
  Ukraine
;
_publ_contact_author_email sveta@xray.isc.kharkov.com
_publ_contact_author_fax '380 57 341 02 73'
_publ_contact_author_phone '380 57 341 02 58'
_publ_section_title
;
 Cyclobutane-Derived Diamines: Synthesis and Molecular Structure
;
_journal_name_full 'Journal of Organic Chemistry'
_journal_page_first 5941
_journal_page_last 5952
_journal_paper_doi 10.1021/jo101271h
_journal_volume 75
_journal_year 2010
_chemical_formula_moiety 'C16 H21 N3 O5'
_chemical_formula_sum 'C16 H21 N3 O5'
_chemical_formula_weight 335.36
_chemical_name_systematic
; 
 ? 
;
_space_group_IT_number 14
_symmetry_cell_setting monoclinic
_symmetry_space_group_name_Hall '-P 2ybc'
_symmetry_space_group_name_H-M 'P 1 21/c 1'
_atom_sites_solution_hydrogens difmap
_atom_sites_solution_primary direct
_atom_sites_solution_secondary difmap
_audit_creation_method SHELXL-97
_cell_angle_alpha 90.00
_cell_angle_beta 107.58(2)
_cell_angle_gamma 90.00
_cell_formula_units_Z 4
_cell_length_a 15.128(3)
_cell_length_b 5.9797(11)
_cell_length_c 19.539(4)
_cell_measurement_reflns_used 3009
_cell_measurement_temperature 293(2)
_cell_measurement_theta_max 32.2
_cell_measurement_theta_min 3.1
_cell_volume 1685.0(6)
_computing_cell_refinement
;
CrysAlis RED, Oxford Diffraction Ltd.,
Version 1.171.31.8 (release 12-01-2007 CrysAlis171 .NET)
(compiled Jan 12 2007,17:49:11)
;
_computing_data_collection
;
CrysAlis CCD, Oxford Diffraction Ltd.,
Version 1.171.31.8 (release 12-01-2007 CrysAlis171 .NET)
(compiled Jan 12 2007,17:49:11)
;
_computing_data_reduction
;
CrysAlis RED, Oxford Diffraction Ltd.,
Version 1.171.31.8 (release 12-01-2007 CrysAlis171 .NET)
(compiled Jan 12 2007,17:49:11)
;
_computing_molecular_graphics 'XP (Siemens, 1998)'
_computing_publication_material 'SHELXTL (Sheldrick, 1998)'
_computing_structure_refinement 'SHELXTL (Sheldrick, 1998)'
_computing_structure_solution 'SHELXTL (Sheldrick, 1998)'
_diffrn_ambient_temperature 293(2)
_diffrn_detector_area_resol_mean 16.1827
_diffrn_measured_fraction_theta_full 0.987
_diffrn_measured_fraction_theta_max 0.987
_diffrn_measurement_device_type Xcalibur"3
_diffrn_measurement_method \w-scans
_diffrn_radiation_monochromator graphite
_diffrn_radiation_source 'Enhance (Mo) X-ray Source'
_diffrn_radiation_type MoK\a
_diffrn_radiation_wavelength 0.71073
_diffrn_reflns_av_R_equivalents 0.0996
_diffrn_reflns_av_sigmaI/netI 0.1322
_diffrn_reflns_limit_h_max 18
_diffrn_reflns_limit_h_min -21
_diffrn_reflns_limit_k_max 8
_diffrn_reflns_limit_k_min -8
_diffrn_reflns_limit_l_max 27
_diffrn_reflns_limit_l_min -27
_diffrn_reflns_number 16902
_diffrn_reflns_theta_full 30.00
_diffrn_reflns_theta_max 30.00
_diffrn_reflns_theta_min 3.58
_diffrn_standards_interval_count 50
_diffrn_standards_number 2
_exptl_absorpt_coefficient_mu 0.099
_exptl_absorpt_correction_type none
_exptl_crystal_colour colourless
_exptl_crystal_density_diffrn 1.322
_exptl_crystal_density_method 'not measured'
_exptl_crystal_description stick
_exptl_crystal_F_000 712
_exptl_crystal_size_max 0.30
_exptl_crystal_size_mid 0.20
_exptl_crystal_size_min 0.10
_refine_diff_density_max 0.111
_refine_diff_density_min -0.122
_refine_diff_density_rms 0.027
_refine_ls_extinction_method none
_refine_ls_goodness_of_fit_ref 0.640
_refine_ls_hydrogen_treatment mixed
_refine_ls_matrix_type full
_refine_ls_number_parameters 228
_refine_ls_number_reflns 4860
_refine_ls_number_restraints 0
_refine_ls_restrained_S_all 0.640
_refine_ls_R_factor_all 0.1583
_refine_ls_R_factor_gt 0.0386
_refine_ls_shift/su_max 0.000
_refine_ls_shift/su_mean 0.000
_refine_ls_structure_factor_coef Fsqd
_refine_ls_weighting_details 'calc w=1/[\s^2^(Fo^2^)+(0.0254P)^2^+0.0000P] where P=(Fo^2^+2Fc^2^)/3'
_refine_ls_weighting_scheme calc
_refine_ls_wR_factor_gt 0.0647
_refine_ls_wR_factor_ref 0.0768
_reflns_number_gt 1482
_reflns_number_total 4860
_reflns_threshold_expression >2sigma(I)
_cod_data_source_file jo101271h_si_005.cif
_cod_data_source_block 38
_cod_original_cell_volume 1684.9(5)
_cod_database_code 4025656

loop_
_symmetry_equiv_pos_as_xyz
'x, y, z'
'-x, y+1/2, -z+1/2'
'-x, -y, -z'
'x, -y-1/2, z-1/2'

loop_
_atom_site_label
_atom_site_type_symbol
_atom_site_fract_x
_atom_site_fract_y
_atom_site_fract_z
_atom_site_U_iso_or_equiv
_atom_site_adp_type
_atom_site_occupancy
_atom_site_symmetry_multiplicity
_atom_site_calc_flag
_atom_site_refinement_flags
_atom_site_disorder_assembly
_atom_site_disorder_group
O1 O 0.70143(7) 0.24981(18) 0.28516(5) 0.0613(3) Uani 1 1 d . . .
O2 O 0.74990(6) 0.06434(18) 0.39110(5) 0.0617(3) Uani 1 1 d . . .
O3 O 0.41457(7) 0.78765(18) 0.48997(5) 0.0692(3) Uani 1 1 d . . .
O4 O 0.09484(11) 1.6257(3) 0.41550(10) 0.1184(6) Uani 1 1 d . . .
O5 O 0.03414(10) 1.4975(3) 0.30921(9) 0.1220(6) Uani 1 1 d . . .
N1 N 0.61888(9) 0.2509(2) 0.36393(7) 0.0582(4) Uani 1 1 d . . .
H1N H 0.6221(10) 0.216(2) 0.4024(8) 0.050(5) Uiso 1 1 d . . .
N2 N 0.39101(9) 0.7193(2) 0.37268(7) 0.0564(4) Uani 1 1 d . . .
H2N H 0.3622(10) 0.760(2) 0.3289(8) 0.065(5) Uiso 1 1 d . . .
N3 N 0.09228(12) 1.4959(3) 0.36719(11) 0.0819(5) Uani 1 1 d . . .
C1 C 0.46607(10) 0.5601(2) 0.38348(8) 0.0532(4) Uani 1 1 d . . .
H1 H 0.4851 0.5047 0.4330 0.064 Uiso 1 1 calc R . .
C2 C 0.55091(10) 0.6347(3) 0.36178(9) 0.0648(5) Uani 1 1 d . . .
H2B H 0.5389 0.7601 0.3288 0.078 Uiso 1 1 calc R . .
H2A H 0.6058 0.6608 0.4022 0.078 Uiso 1 1 calc R . .
C3 C 0.55033(10) 0.4091(3) 0.32570(7) 0.0557(4) Uani 1 1 d . . .
H3 H 0.5502 0.4258 0.2758 0.067 Uiso 1 1 calc R . .
C4 C 0.45322(10) 0.3661(3) 0.33065(9) 0.0683(5) Uani 1 1 d . . .
H4B H 0.4463 0.2220 0.3512 0.082 Uiso 1 1 calc R . .
H4A H 0.4044 0.3904 0.2859 0.082 Uiso 1 1 calc R . .
C5 C 0.69154(10) 0.1943(3) 0.34209(8) 0.0475(4) Uani 1 1 d . . .
C6 C 0.83562(10) -0.0225(3) 0.38073(8) 0.0592(4) Uani 1 1 d . . .
C7 C 0.89879(12) 0.1661(4) 0.37664(12) 0.1045(7) Uani 1 1 d . . .
H7C H 0.8714 0.2518 0.3339 0.157 Uiso 1 1 calc R . .
H7B H 0.9573 0.1072 0.3753 0.157 Uiso 1 1 calc R . .
H7A H 0.9083 0.2604 0.4180 0.157 Uiso 1 1 calc R . .
C8 C 0.81442(14) -0.1682(4) 0.31524(10) 0.1003(7) Uani 1 1 d . . .
H8C H 0.7879 -0.0790 0.2732 0.150 Uiso 1 1 calc R . .
H8B H 0.7712 -0.2824 0.3183 0.150 Uiso 1 1 calc R . .
H8A H 0.8706 -0.2366 0.3123 0.150 Uiso 1 1 calc R . .
C9 C 0.87715(12) -0.1570(4) 0.44799(9) 0.0918(6) Uani 1 1 d . . .
H9C H 0.8372 -0.2808 0.4492 0.138 Uiso 1 1 calc R . .
H9B H 0.8837 -0.0638 0.4893 0.138 Uiso 1 1 calc R . .
H9A H 0.9369 -0.2120 0.4484 0.138 Uiso 1 1 calc R . .
C10 C 0.37272(10) 0.8253(3) 0.42660(8) 0.0514(4) Uani 1 1 d . . .
C11 C 0.29802(10) 0.9981(3) 0.40692(7) 0.0471(4) Uani 1 1 d . . .
C12 C 0.31040(11) 1.1858(3) 0.44924(8) 0.0586(4) Uani 1 1 d . . .
H12 H 0.3646 1.2017 0.4872 0.070 Uiso 1 1 calc R . .
C13 C 0.24409(12) 1.3505(3) 0.43643(9) 0.0653(5) Uani 1 1 d . . .
H13 H 0.2530 1.4780 0.4650 0.078 Uiso 1 1 calc R . .
C14 C 0.16551(11) 1.3222(3) 0.38117(9) 0.0576(4) Uani 1 1 d . . .
C15 C 0.15057(11) 1.1388(3) 0.33710(8) 0.0636(5) Uani 1 1 d . . .
H15 H 0.0960 1.1243 0.2993 0.076 Uiso 1 1 calc R . .
C16 C 0.21827(10) 0.9762(3) 0.35002(8) 0.0548(4) Uani 1 1 d . . .
H16 H 0.2101 0.8516 0.3203 0.066 Uiso 1 1 calc R . .

loop_
_atom_site_aniso_label
_atom_site_aniso_U_11
_atom_site_aniso_U_22
_atom_site_aniso_U_33
_atom_site_aniso_U_23
_atom_site_aniso_U_13
_atom_site_aniso_U_12
O1 0.0599(7) 0.0856(8) 0.0425(6) 0.0080(6) 0.0217(5) 0.0087(6)
O2 0.0548(7) 0.0852(9) 0.0520(6) 0.0165(6) 0.0264(6) 0.0244(6)
O3 0.0780(7) 0.0906(9) 0.0380(6) 0.0092(6) 0.0162(6) 0.0280(7)
O4 0.1237(13) 0.0984(12) 0.1520(14) 0.0067(11) 0.0701(11) 0.0450(10)
O5 0.0903(11) 0.1509(15) 0.1202(13) 0.0470(12) 0.0249(10) 0.0552(11)
N1 0.0585(9) 0.0796(11) 0.0420(8) 0.0112(8) 0.0234(7) 0.0226(7)
N2 0.0640(9) 0.0696(10) 0.0368(7) 0.0083(7) 0.0172(7) 0.0252(7)
N3 0.0776(12) 0.0787(13) 0.1071(15) 0.0295(12) 0.0543(11) 0.0217(11)
C1 0.0585(10) 0.0626(12) 0.0396(8) 0.0099(8) 0.0165(8) 0.0183(9)
C2 0.0543(10) 0.0661(12) 0.0702(11) 0.0033(9) 0.0131(9) 0.0081(9)
C3 0.0532(10) 0.0771(12) 0.0373(8) 0.0053(8) 0.0144(7) 0.0159(9)
C4 0.0526(10) 0.0680(12) 0.0815(12) -0.0105(10) 0.0160(9) 0.0089(9)
C5 0.0444(9) 0.0581(11) 0.0394(8) -0.0037(8) 0.0117(7) 0.0013(8)
C6 0.0436(9) 0.0811(13) 0.0567(10) 0.0089(9) 0.0211(8) 0.0150(9)
C7 0.0600(11) 0.1153(18) 0.1348(18) 0.0358(15) 0.0244(12) -0.0034(12)
C8 0.0965(14) 0.1145(17) 0.0893(14) -0.0175(13) 0.0271(12) 0.0431(13)
C9 0.0789(13) 0.1221(17) 0.0791(13) 0.0323(12) 0.0312(10) 0.0461(12)
C10 0.0542(9) 0.0608(11) 0.0431(9) 0.0081(8) 0.0202(8) 0.0084(8)
C11 0.0492(9) 0.0601(11) 0.0362(8) 0.0047(8) 0.0191(7) 0.0070(8)
C12 0.0542(10) 0.0694(12) 0.0516(10) -0.0030(9) 0.0151(8) 0.0078(9)
C13 0.0706(12) 0.0625(12) 0.0700(12) -0.0008(9) 0.0319(10) 0.0049(10)
C14 0.0542(11) 0.0651(12) 0.0641(11) 0.0168(9) 0.0338(9) 0.0127(9)
C15 0.0452(10) 0.0906(14) 0.0550(10) 0.0143(10) 0.0149(8) 0.0109(10)
C16 0.0527(9) 0.0637(11) 0.0495(9) 0.0034(8) 0.0175(8) 0.0106(9)

loop_
_atom_type_symbol
_atom_type_description
_atom_type_scat_dispersion_real
_atom_type_scat_dispersion_imag
_atom_type_scat_source
C C 0.0033 0.0016 'International Tables Vol C Tables 4.2.6.8 and 6.1.1.4'
H H 0.0000 0.0000 'International Tables Vol C Tables 4.2.6.8 and 6.1.1.4'
N N 0.0061 0.0033 'International Tables Vol C Tables 4.2.6.8 and 6.1.1.4'
O O 0.0106 0.0060 'International Tables Vol C Tables 4.2.6.8 and 6.1.1.4'

loop_
_geom_angle_atom_site_label_1
_geom_angle_atom_site_label_2
_geom_angle_atom_site_label_3
_geom_angle
_geom_angle_site_symmetry_1
_geom_angle_site_symmetry_3
_geom_angle_publ_flag
C5 O2 C6 121.78(11) . . ?
C5 N1 C3 122.35(13) . . ?
C10 N2 C1 122.72(14) . . ?
O5 N3 O4 124.64(19) . . ?
O5 N3 C14 118.1(2) . . ?
O4 N3 C14 117.27(19) . . ?
N2 C1 C4 117.86(12) . . ?
N2 C1 C2 116.97(13) . . ?
C4 C1 C2 88.86(11) . . ?
C3 C2 C1 88.99(12) . . ?
N1 C3 C2 116.18(13) . . ?
N1 C3 C4 114.52(14) . . ?
C2 C3 C4 89.47(12) . . ?
C3 C4 C1 89.23(12) . . ?
O1 C5 N1 124.36(14) . . ?
O1 C5 O2 125.31(13) . . ?
N1 C5 O2 110.30(12) . . ?
O2 C6 C7 110.24(15) . . ?
O2 C6 C8 110.69(13) . . ?
C7 C6 C8 111.57(16) . . ?
O2 C6 C9 102.80(11) . . ?
C7 C6 C9 110.13(14) . . ?
C8 C6 C9 111.07(16) . . ?
O3 C10 N2 122.95(14) . . ?
O3 C10 C11 120.38(13) . . ?
N2 C10 C11 116.67(13) . . ?
C12 C11 C16 119.35(15) . . ?
C12 C11 C10 117.10(13) . . ?
C16 C11 C10 123.54(14) . . ?
C11 C12 C13 121.15(15) . . ?
C14 C13 C12 118.20(16) . . ?
C13 C14 C15 122.67(15) . . ?
C13 C14 N3 119.12(18) . . ?
C15 C14 N3 118.21(17) . . ?
C14 C15 C16 118.48(15) . . ?
C11 C16 C15 120.12(15) . . ?

loop_
_geom_bond_atom_site_label_1
_geom_bond_atom_site_label_2
_geom_bond_distance
_geom_bond_site_symmetry_2
_geom_bond_publ_flag
O1 C5 1.2126(15) . ?
O2 C5 1.3377(16) . ?
O2 C6 1.4668(16) . ?
O3 C10 1.2293(15) . ?
O4 N3 1.213(2) . ?
O5 N3 1.2061(19) . ?
N1 C5 1.3374(17) . ?
N1 C3 1.4351(18) . ?
N2 C10 1.3285(18) . ?
N2 C1 1.4473(18) . ?
N3 C14 1.483(2) . ?
C1 C4 1.526(2) . ?
C1 C2 1.534(2) . ?
C2 C3 1.521(2) . ?
C3 C4 1.523(2) . ?
C6 C7 1.496(2) . ?
C6 C8 1.500(2) . ?
C6 C9 1.506(2) . ?
C10 C11 1.493(2) . ?
C11 C12 1.373(2) . ?
C11 C16 1.3777(18) . ?
C12 C13 1.374(2) . ?
C13 C14 1.354(2) . ?
C14 C15 1.370(2) . ?
C15 C16 1.379(2) . ?

loop_
_geom_hbond_atom_site_label_D
_geom_hbond_atom_site_label_H
_geom_hbond_atom_site_label_A
_geom_hbond_distance_DH
_geom_hbond_distance_HA
_geom_hbond_distance_DA
_geom_hbond_angle_DHA
_geom_hbond_site_symmetry_A
N1 H1N O3 0.767(14) 2.331(14) 3.0547(18) 157.6(14) 3_666
N2 H2N O1 0.871(15) 2.144(15) 2.9823(18) 161.3(13) 2_655

loop_
_geom_torsion_atom_site_label_1
_geom_torsion_atom_site_label_2
_geom_torsion_atom_site_label_3
_geom_torsion_atom_site_label_4
_geom_torsion
_geom_torsion_site_symmetry_1
_geom_torsion_site_symmetry_2
_geom_torsion_site_symmetry_3
_geom_torsion_site_symmetry_4
_geom_torsion_publ_flag
C10 N2 C1 C4 148.24(15) . . . . ?
C10 N2 C1 C2 -107.65(16) . . . . ?
N2 C1 C2 C3 -134.93(13) . . . . ?
C4 C1 C2 C3 -13.97(11) . . . . ?
C5 N1 C3 C2 -108.96(17) . . . . ?
C5 N1 C3 C4 148.75(14) . . . . ?
C1 C2 C3 N1 -103.25(14) . . . . ?
C1 C2 C3 C4 13.99(11) . . . . ?
N1 C3 C4 C1 104.65(14) . . . . ?
C2 C3 C4 C1 -14.07(11) . . . . ?
N2 C1 C4 C3 134.12(13) . . . . ?
C2 C1 C4 C3 13.95(11) . . . . ?
C3 N1 C5 O1 -8.4(2) . . . . ?
C3 N1 C5 O2 173.09(13) . . . . ?
C6 O2 C5 O1 1.4(2) . . . . ?
C6 O2 C5 N1 179.88(13) . . . . ?
C5 O2 C6 C7 62.81(18) . . . . ?
C5 O2 C6 C8 -61.1(2) . . . . ?
C5 O2 C6 C9 -179.80(14) . . . . ?
C1 N2 C10 O3 -4.2(2) . . . . ?
C1 N2 C10 C11 175.26(13) . . . . ?
O3 C10 C11 C12 35.9(2) . . . . ?
N2 C10 C11 C12 -143.59(14) . . . . ?
O3 C10 C11 C16 -143.10(15) . . . . ?
N2 C10 C11 C16 37.4(2) . . . . ?
C16 C11 C12 C13 0.9(2) . . . . ?
C10 C11 C12 C13 -178.11(13) . . . . ?
C11 C12 C13 C14 0.6(2) . . . . ?
C12 C13 C14 C15 -1.2(2) . . . . ?
C12 C13 C14 N3 178.90(14) . . . . ?
O5 N3 C14 C13 162.39(17) . . . . ?
O4 N3 C14 C13 -18.3(2) . . . . ?
O5 N3 C14 C15 -17.5(2) . . . . ?
O4 N3 C14 C15 161.89(16) . . . . ?
C13 C14 C15 C16 0.4(2) . . . . ?
N3 C14 C15 C16 -179.74(13) . . . . ?
C12 C11 C16 C15 -1.8(2) . . . . ?
C10 C11 C16 C15 177.19(14) . . . . ?
C14 C15 C16 C11 1.1(2) . . . . ?
